data_7058684
loop_
_publ_author_name
'Fereidoonnezhad, Masood'
'Ahmadi Mirsadeghi, Hasti'
'Abedanzadeh, Sedigheh'
'Yazdani, Alireza'
'Alamdarlou, Arsalan'
'Babaghasabha, Mojgan'
'Almansaf, Zainab'
'Faghih, Zeinab'
'McConnell, Zachary'
'Shahsavari, Hamid R.'
'Beyzavi, M. Hassan'

_publ_section_title
;
 Synthesis and biological evaluation of thiolate gold(i) complexes as
 thioredoxin reductase (TrxR) and glutathione reductase (GR) inhibitors
;
_journal_issue 33
_journal_name_full 'New Journal of Chemistry'
_journal_page_first 13173
_journal_paper_doi 10.1039/C9NJ02502B
_journal_volume 43
_journal_year 2019
_chemical_formula_moiety 'C20 H18 Au N2 P S2'
_chemical_formula_sum 'C20 H18 Au N2 P S2'
_chemical_formula_weight 578.28
_space_group_crystal_system monoclinic
_space_group_IT_number 14
_space_group_name_Hall '-P 2yn'
_space_group_name_H-M_alt 'P 1 21/n 1'
_symmetry_space_group_name_Hall '-P 2yn'
_symmetry_space_group_name_H-M 'P 1 21/n 1'
_atom_sites_solution_hydrogens geom
_audit_block_doi 10.5517/ccdc.csd.cc1pvx9r
_audit_conform_dict_location ftp://ftp.iucr.org/pub/cif_core.dic
_audit_conform_dict_name cif_core.dic
_audit_conform_dict_version 2.4.3
_audit_creation_date 2019-07-16T09:11:18-00:00
_audit_creation_method 'WinGX routine CIF_UPDATE'
_audit_update_record
;
2019-07-16 deposited with the CCDC.    2019-07-29 downloaded from the CCDC.
;
_cell_angle_alpha 90
_cell_angle_beta 105.71(3)
_cell_angle_gamma 90
_cell_formula_units_Z 4
_cell_length_a 12.258(3)
_cell_length_b 9.6261(19)
_cell_length_c 18.107(4)
_cell_measurement_reflns_used 9366
_cell_measurement_temperature 293(2)
_cell_measurement_theta_max 26.73
_cell_measurement_theta_min 1.8
_cell_volume 2056.8(8)
_computing_cell_refinement 'STOE X-AREA'
_computing_data_collection 'STOE X-AREA'
_computing_data_reduction 'STOE X-RED'
_computing_molecular_graphics 'ORTEP-3 for Windows version 2014.1'
_computing_publication_material 'WinGX publication routines (Farrugia, 1999)'
_computing_structure_refinement 'SHELXL-2014 (Sheldrick, 2014)'
_computing_structure_solution 'SIR92 (Giacovazzo et al, 1992)'
_diffrn_ambient_temperature 293(2)
_diffrn_detector 'image plate (34 cm diameter)'
_diffrn_detector_area_resol_mean 6.67
_diffrn_measured_fraction_theta_full 1
_diffrn_measured_fraction_theta_max 1
_diffrn_measurement_device '2-circle goniometer'
_diffrn_measurement_device_type 'STOE IPDS 2T'
_diffrn_measurement_method 'rotation method'
_diffrn_radiation_monochromator 'plane graphite'
_diffrn_radiation_probe x-ray
_diffrn_radiation_type MoK\a
_diffrn_radiation_wavelength 0.71073
_diffrn_reflns_av_R_equivalents 0.1808
_diffrn_reflns_Laue_measured_fraction_full 1
_diffrn_reflns_Laue_measured_fraction_max 1
_diffrn_reflns_limit_h_max 14
_diffrn_reflns_limit_h_min -14
_diffrn_reflns_limit_k_max 11
_diffrn_reflns_limit_k_min -11
_diffrn_reflns_limit_l_max 21
_diffrn_reflns_limit_l_min -21
_diffrn_reflns_number 14476
_diffrn_reflns_point_group_measured_fraction_full 1
_diffrn_reflns_point_group_measured_fraction_max 1
_diffrn_reflns_theta_full 25
_diffrn_reflns_theta_max 24.999
_diffrn_reflns_theta_min 1.803
_diffrn_source 'sealed X-ray tube, 12 x 0.4 mm long-fine focus'
_exptl_absorpt_coefficient_mu 7.44
_exptl_absorpt_correction_T_max 0.7651
_exptl_absorpt_correction_T_min 0.6259
_exptl_absorpt_correction_type numerical
_exptl_crystal_colour colorless
_exptl_crystal_density_diffrn 1.868
_exptl_crystal_description block
_exptl_crystal_F_000 1112
_exptl_crystal_size_max 0.32
_exptl_crystal_size_mid 0.26
_exptl_crystal_size_min 0.14
_refine_diff_density_max 1.1
_refine_diff_density_min -2.546
_refine_diff_density_rms 0.158
_refine_ls_extinction_method none
_refine_ls_goodness_of_fit_ref 0.871
_refine_ls_hydrogen_treatment constr
_refine_ls_matrix_type full
_refine_ls_number_parameters 235
_refine_ls_number_reflns 3636
_refine_ls_number_restraints 230
_refine_ls_restrained_S_all 0.852
_refine_ls_R_factor_all 0.0827
_refine_ls_R_factor_gt 0.0469
_refine_ls_shift/su_max 0.001
_refine_ls_shift/su_mean 0
_refine_ls_structure_factor_coef Fsqd
_refine_ls_weighting_details 'w=1/[\s^2^(Fo^2^)+(0.0308P)^2^] where P=(Fo^2^+2Fc^2^)/3'
_refine_ls_weighting_scheme calc
_refine_ls_wR_factor_gt 0.1016
_refine_ls_wR_factor_ref 0.1116
_reflns_number_gt 2349
_reflns_number_total 3636
_reflns_threshold_expression 'I > 2\s(I)'
_cod_data_source_file c9nj02502b2.cif
_cod_data_source_block shelx
_cod_depositor_comments
;
The following automatic conversions were performed:

'_exptl_absorpt_correction_type' value 'Numerical' changed to
'numerical' according to
/home/data/users/saulius/crontab/automatic-downloads/rss-feeds/RSC/lib/dictionaries/cif_core.dic
dictionary named 'cif_core.dic' version 2.4.2 from 2011-04-26.

Automatic conversion script
Id: cif_fix_values 4973 2017-02-22 13:04:09Z antanas 

 Adding full bibliography for 7058684--7058685.cif.
;
_cod_database_code 7058684
_shelx_estimated_absorpt_t_min 0.199
_shelx_estimated_absorpt_t_max 0.422

loop_
_symmetry_equiv_pos_as_xyz
'x, y, z'
'-x+1/2, y+1/2, -z+1/2'
'-x, -y, -z'
'x-1/2, -y-1/2, z-1/2'

loop_
_atom_site_label
_atom_site_type_symbol
_atom_site_fract_x
_atom_site_fract_y
_atom_site_fract_z
_atom_site_U_iso_or_equiv
_atom_site_adp_type
_atom_site_occupancy
_atom_site_calc_flag
C1 C 0.6222(9) 0.3050(10) -0.0157(6) 0.053(2) Uani 1 d
C2 C 0.5233(10) 0.2422(12) -0.0237(8) 0.072(3) Uani 1 d
H5 H 0.5177 0.1677 0.0078 0.086 Uiso 1 calc
C3 C 0.4302(12) 0.2869(15) -0.0781(10) 0.096(4) Uani 1 d
H4 H 0.3611 0.2431 -0.0827 0.115 Uiso 1 calc
C4 C 0.4356(12) 0.3951(14) -0.1263(9) 0.090(4) Uani 1 d
H3 H 0.3716 0.4251 -0.1634 0.108 Uiso 1 calc
C5 C 0.5380(12) 0.4567(14) -0.1177(9) 0.093(4) Uani 1 d
H2 H 0.5441 0.5307 -0.1494 0.112 Uiso 1 calc
C6 C 0.6354(11) 0.4105(11) -0.0615(8) 0.070(3) Uani 1 d
H1 H 0.7058 0.4513 -0.0564 0.084 Uiso 1 calc
C7 C 0.7759(9) 0.0646(10) 0.0271(7) 0.056(2) Uani 1 d
C8 C 0.8784(11) 0.0082(12) 0.0587(9) 0.080(3) Uani 1 d
H10 H 0.9318 0.0583 0.0953 0.096 Uiso 1 calc
C9 C 0.9064(14) -0.1232(14) 0.0380(10) 0.091(4) Uani 1 d
H9 H 0.9785 -0.1587 0.0599 0.109 Uiso 1 calc
C10 C 0.8336(15) -0.1961(13) -0.0113(11) 0.095(4) Uani 1 d
H8 H 0.853 -0.2857 -0.0222 0.114 Uiso 1 calc
C11 C 0.7252(17) -0.1443(14) -0.0492(11) 0.111(5) Uani 1 d
H7 H 0.6742 -0.1959 -0.0865 0.133 Uiso 1 calc
N2 N 0.6968(12) -0.0056(13) -0.0271(9) 0.114(4) Uani 1 d
C13 C 0.6958(9) 0.2159(10) 0.1419(7) 0.055(2) Uani 1 d
C14 C 0.6207(11) 0.1097(12) 0.1448(8) 0.075(3) Uani 1 d
H15 H 0.5996 0.046 0.1048 0.09 Uiso 1 calc
C15 C 0.5783(12) 0.0995(15) 0.2063(9) 0.092(4) Uani 1 d
H14 H 0.5267 0.0295 0.2081 0.111 Uiso 1 calc
C16 C 0.6114(13) 0.1932(15) 0.2670(9) 0.085(4) Uani 1 d
H13 H 0.5829 0.1855 0.3095 0.103 Uiso 1 calc
C17 C 0.6861(12) 0.2963(15) 0.2633(8) 0.080(3) Uani 1 d
H12 H 0.7081 0.3598 0.3033 0.096 Uiso 1 calc
C18 C 0.7283(10) 0.3067(12) 0.2018(7) 0.065(3) Uani 1 d
H11 H 0.78 0.3766 0.2003 0.078 Uiso 1 calc
C19 C 1.1519(9) 0.4241(12) 0.1804(7) 0.061(2) Uani 1 d
C20 C 1.2335(16) 0.298(2) 0.3067(11) 0.128(6) Uani 1 d
H20A H 1.2317 0.3505 0.3522 0.154 Uiso 1 calc
H20B H 1.2538 0.2027 0.3211 0.154 Uiso 1 calc
C21 C 1.3094(17) 0.358(2) 0.2702(13) 0.158(8) Uani 1 d
H21A H 1.3552 0.2843 0.2574 0.189 Uiso 1 calc
H21B H 1.3599 0.4192 0.3063 0.189 Uiso 1 calc
Au1 Au 0.90053(3) 0.37762(4) 0.07788(3) 0.05258(15) Uani 1 d
N1 N 1.2553(10) 0.4397(17) 0.1975(9) 0.120(5) Uani 1 d
P1 P 0.7464(2) 0.2393(3) 0.05681(17) 0.0504(6) Uani 1 d
S1 S 1.0628(2) 0.5111(2) 0.10171(16) 0.0535(6) Uani 1 d
S2 S 1.0987(4) 0.3076(4) 0.2350(3) 0.0969(13) Uani 1 d

loop_
_atom_site_aniso_label
_atom_site_aniso_U_11
_atom_site_aniso_U_22
_atom_site_aniso_U_33
_atom_site_aniso_U_23
_atom_site_aniso_U_13
_atom_site_aniso_U_12
C1 0.051(4) 0.045(5) 0.063(6) -0.001(4) 0.017(4) 0.004(4)
C2 0.054(5) 0.061(6) 0.091(9) 0.021(6) 0.003(5) -0.010(5)
C3 0.063(6) 0.088(9) 0.120(11) 0.029(8) -0.003(7) -0.003(7)
C4 0.070(6) 0.081(8) 0.101(10) 0.014(7) -0.008(7) 0.014(6)
C5 0.093(8) 0.074(8) 0.095(10) 0.040(7) -0.004(7) -0.003(7)
C6 0.067(6) 0.059(6) 0.075(8) 0.012(5) 0.005(5) -0.016(5)
C7 0.064(6) 0.045(4) 0.065(7) -0.002(4) 0.028(5) -0.005(4)
C8 0.074(7) 0.054(5) 0.105(10) -0.009(6) 0.013(6) 0.013(5)
C9 0.107(9) 0.072(7) 0.097(10) 0.011(7) 0.032(7) 0.030(7)
C10 0.116(10) 0.046(6) 0.144(13) -0.019(7) 0.071(9) 0.004(6)
C11 0.132(10) 0.058(7) 0.132(13) -0.028(8) 0.017(9) -0.014(7)
N2 0.099(8) 0.079(7) 0.144(11) -0.036(7) -0.003(7) 0.007(6)
C13 0.056(6) 0.045(5) 0.070(5) 0.008(4) 0.028(5) 0.005(4)
C14 0.083(8) 0.057(6) 0.089(8) 0.010(6) 0.030(7) -0.011(6)
C15 0.089(9) 0.090(9) 0.104(9) 0.039(6) 0.039(8) -0.010(7)
C16 0.084(9) 0.098(8) 0.089(8) 0.034(6) 0.048(8) 0.033(6)
C17 0.090(9) 0.088(7) 0.068(7) 0.007(6) 0.030(7) 0.025(6)
C18 0.066(7) 0.064(6) 0.065(6) 0.005(5) 0.020(6) 0.005(5)
C19 0.049(5) 0.067(6) 0.064(6) 0.004(5) 0.012(4) 0.002(5)
C20 0.144(11) 0.120(12) 0.098(11) 0.052(10) -0.004(8) 0.015(11)
C21 0.099(8) 0.199(18) 0.136(14) 0.088(13) -0.034(9) 0.004(12)
Au1 0.0485(2) 0.04308(19) 0.0655(3) -0.0015(2) 0.01428(17) -0.0054(2)
N1 0.070(6) 0.160(11) 0.112(10) 0.067(9) -0.006(6) -0.017(8)
P1 0.0462(14) 0.0430(12) 0.0612(17) 0.0009(12) 0.0133(13) -0.0038(11)
S1 0.0529(14) 0.0467(12) 0.0578(17) 0.0057(12) 0.0097(13) -0.0081(12)
S2 0.092(3) 0.094(2) 0.108(3) 0.049(2) 0.032(2) 0.018(2)

loop_
_atom_type_symbol
_atom_type_description
_atom_type_scat_dispersion_real
_atom_type_scat_dispersion_imag
_atom_type_scat_source
C C 0.003 0.002 'International Tables Vol C Tables 4.2.6.8 and 6.1.1.4'
H H 0 0 'International Tables Vol C Tables 4.2.6.8 and 6.1.1.4'
Au Au -2.013 8.802 'International Tables Vol C Tables 4.2.6.8 and 6.1.1.4'
N N 0.006 0.003 'International Tables Vol C Tables 4.2.6.8 and 6.1.1.4'
P P 0.102 0.094 'International Tables Vol C Tables 4.2.6.8 and 6.1.1.4'
S S 0.125 0.123 'International Tables Vol C Tables 4.2.6.8 and 6.1.1.4'

loop_
_exptl_crystal_face_index_h
_exptl_crystal_face_index_k
_exptl_crystal_face_index_l
_exptl_crystal_face_perp_dist
5 -3 -6 0.153
-6 2 3 0.163
2 2 -5 0.12
-2 -2 5 0.146
3 -1 -1 0.098
-3 1 1 0.15
-5 -2 -4 0.144
7 -3 -2 0.106
-1 4 -6 0.133
1 -3 4 0.134
2 1 2 0.023

loop_
_geom_angle_atom_site_label_1
_geom_angle_atom_site_label_2
_geom_angle_atom_site_label_3
_geom_angle
C2 C1 C6 122.2(12)
C2 C1 P1 118.6(8)
C6 C1 P1 119.1(9)
C1 C2 C3 119.9(12)
C1 C2 H5 120.1
C3 C2 H5 120.1
C2 C3 C4 121.7(14)
C2 C3 H4 119.2
C4 C3 H4 119.2
C5 C4 C3 117.5(13)
C5 C4 H3 121.2
C3 C4 H3 121.2
C4 C5 C6 121.2(12)
C4 C5 H2 119.4
C6 C5 H2 119.4
C1 C6 C5 117.5(12)
C1 C6 H1 121.3
C5 C6 H1 121.3
C8 C7 N2 120.5(10)
C8 C7 P1 118.8(9)
N2 C7 P1 120.7(9)
C7 C8 C9 121.5(15)
C7 C8 H10 119.2
C9 C8 H10 119.2
C10 C9 C8 120.6(16)
C10 C9 H9 119.7
C8 C9 H9 119.7
C9 C10 C11 122.0(12)
C9 C10 H8 119
C11 C10 H8 119
C10 C11 N2 116.9(15)
C10 C11 H7 121.6
N2 C11 H7 121.6
C7 N2 C11 118.4(14)
C18 C13 C14 119.8(10)
C18 C13 P1 120.0(8)
C14 C13 P1 120.2(9)
C15 C14 C13 119.4(13)
C15 C14 H15 120.3
C13 C14 H15 120.3
C14 C15 C16 120.4(13)
C14 C15 H14 119.8
C16 C15 H14 119.8
C17 C16 C15 119.2(12)
C17 C16 H13 120.4
C15 C16 H13 120.4
C18 C17 C16 120.4(14)
C18 C17 H12 119.8
C16 C17 H12 119.8
C17 C18 C13 120.8(12)
C17 C18 H11 119.6
C13 C18 H11 119.6
N1 C19 S2 117.2(10)
N1 C19 S1 121.2(10)
S2 C19 S1 121.6(6)
C21 C20 S2 103.6(13)
C21 C20 H20A 111
S2 C20 H20A 111
C21 C20 H20B 111
S2 C20 H20B 111
H20A C20 H20B 109
C20 C21 N1 115.5(15)
C20 C21 H21A 108.4
N1 C21 H21A 108.4
C20 C21 H21B 108.4
N1 C21 H21B 108.4
H21A C21 H21B 107.5
P1 Au1 S1 177.56(10)
C19 N1 C21 109.3(13)
C13 P1 C7 106.0(5)
C13 P1 C1 104.0(5)
C7 P1 C1 107.4(5)
C13 P1 Au1 113.0(4)
C7 P1 Au1 111.6(3)
C1 P1 Au1 114.3(3)
C19 S1 Au1 101.6(4)
C19 S2 C20 91.7(7)

loop_
_geom_bond_atom_site_label_1
_geom_bond_atom_site_label_2
_geom_bond_distance
C1 C2 1.327(15)
C1 C6 1.349(15)
C1 P1 1.832(11)
C2 C3 1.359(19)
C2 H5 0.93
C3 C4 1.372(19)
C3 H4 0.93
C4 C5 1.358(18)
C4 H3 0.93
C5 C6 1.415(19)
C5 H2 0.93
C6 H1 0.93
C7 C8 1.347(17)
C7 N2 1.358(18)
C7 P1 1.831(10)
C8 C9 1.388(17)
C8 H10 0.93
C9 C10 1.29(2)
C9 H9 0.93
C10 C11 1.41(2)
C10 H8 0.93
C11 N2 1.463(18)
C11 H7 0.93
C13 C18 1.366(16)
C13 C14 1.387(14)
C13 P1 1.824(10)
C14 C15 1.355(18)
C14 H15 0.93
C15 C16 1.39(2)
C15 H14 0.93
C16 C17 1.364(19)
C16 H13 0.93
C17 C18 1.351(15)
C17 H12 0.93
C18 H11 0.93
C19 N1 1.230(15)
C19 S2 1.735(12)
C19 S1 1.755(12)
C20 C21 1.40(2)
C20 S2 1.805(19)
C20 H20A 0.97
C20 H20B 0.97
C21 N1 1.52(2)
C21 H21A 0.97
C21 H21B 0.97
Au1 P1 2.258(3)
Au1 S1 2.309(3)

loop_
_geom_torsion_atom_site_label_1
_geom_torsion_atom_site_label_2
_geom_torsion_atom_site_label_3
_geom_torsion_atom_site_label_4
_geom_torsion
C6 C1 C2 C3 -2(2)
P1 C1 C2 C3 -178.7(12)
C1 C2 C3 C4 1(2)
C2 C3 C4 C5 0(2)
C3 C4 C5 C6 0(2)
C2 C1 C6 C5 2.4(19)
P1 C1 C6 C5 178.9(11)
C4 C5 C6 C1 -1(2)
N2 C7 C8 C9 -1(2)
P1 C7 C8 C9 -179.3(10)
C7 C8 C9 C10 -2(2)
C8 C9 C10 C11 3(3)
C9 C10 C11 N2 -3(3)
C8 C7 N2 C11 1(2)
P1 C7 N2 C11 179.5(11)
C10 C11 N2 C7 1(2)
C18 C13 C14 C15 1.6(18)
P1 C13 C14 C15 -175.7(11)
C13 C14 C15 C16 -1(2)
C14 C15 C16 C17 1(2)
C15 C16 C17 C18 -1(2)
C16 C17 C18 C13 1.0(18)
C14 C13 C18 C17 -1.5(17)
P1 C13 C18 C17 175.8(9)
S2 C20 C21 N1 15(3)
S2 C19 N1 C21 -5(2)
S1 C19 N1 C21 177.0(14)
C20 C21 N1 C19 -7(3)
C18 C13 P1 C7 140.8(9)
C14 C13 P1 C7 -41.9(11)
C18 C13 P1 C1 -106.2(9)
C14 C13 P1 C1 71.1(10)
C18 C13 P1 Au1 18.3(10)
C14 C13 P1 Au1 -164.4(8)
C8 C7 P1 C13 -86.6(10)
N2 C7 P1 C13 94.8(12)
C8 C7 P1 C1 162.8(9)
N2 C7 P1 C1 -15.8(12)
C8 C7 P1 Au1 36.7(10)
N2 C7 P1 Au1 -141.9(10)
C2 C1 P1 C13 -46.4(10)
C6 C1 P1 C13 137.0(9)
C2 C1 P1 C7 65.6(10)
C6 C1 P1 C7 -111.0(9)
C2 C1 P1 Au1 -170.0(8)
C6 C1 P1 Au1 13.4(10)
N1 C19 S1 Au1 160.1(14)
S2 C19 S1 Au1 -17.3(8)
N1 C19 S2 C20 12.5(15)
S1 C19 S2 C20 -170.0(10)
C21 C20 S2 C19 -14.6(17)
